data_7232627
loop_
_publ_author_name
'Emerson, Adrian J.'
'Knowles, Gregory P.'
'Chaffee, Alan L.'
'Batten, Stuart R.'
'Turner, David R.'

_publ_section_title
;
 p-Xylylenediamine derived ligands as flexible connectors in the design of
 porous coordination polymers
;
_journal_issue 19
_journal_name_full CrystEngComm
_journal_page_first 3074
_journal_paper_doi 10.1039/C9CE00371A
_journal_volume 21
_journal_year 2019
_chemical_formula_moiety 'C43 H41 Cu2 N3 O10, C3 H7 N O'
_chemical_formula_sum 'C46 H48 Cu2 N4 O11'
_chemical_formula_weight 959.96
_space_group_crystal_system monoclinic
_space_group_IT_number 15
_space_group_name_Hall '-C 2yc'
_space_group_name_H-M_alt 'C 1 2/c 1'
_symmetry_space_group_name_Hall '-C 2yc'
_symmetry_space_group_name_H-M 'C 1 2/c 1'
_atom_sites_solution_hydrogens mixed
_atom_sites_solution_primary dual
_audit_creation_date 2018-12-05
_audit_creation_method
;
Olex2 1.2
(compiled 2018.05.29 svn.r3508 for OlexSys, GUI svn.r5506)
;
_audit_update_record
;
2018-12-05 deposited with the CCDC.    2019-04-17 downloaded from the CCDC.
;
_cell_angle_alpha 90
_cell_angle_beta 107.55(3)
_cell_angle_gamma 90
_cell_formula_units_Z 8
_cell_length_a 25.007(5)
_cell_length_b 34.875(7)
_cell_length_c 16.063(3)
_cell_measurement_reflns_used 11371
_cell_measurement_temperature 100
_cell_measurement_theta_max 24.862
_cell_measurement_theta_min 1.035
_cell_volume 13357(5)
_computing_cell_refinement 'XDS (Kabsch, 1993)'
_computing_data_collection 'BluIce (McPhillips, 2002)'
_computing_data_reduction 'XDS (Kabsch, 1993)'
_computing_molecular_graphics 'Olex2 (Dolomanov et al., 2009)'
_computing_publication_material 'Olex2 (Dolomanov et al., 2009)'
_computing_structure_refinement 'SHELXL-2018 (Sheldrick, 2015)'
_computing_structure_solution 'SHELXT-2018 (Sheldrick, 2015)'
_diffrn_ambient_temperature 100.0
_diffrn_measured_fraction_theta_full 0.982
_diffrn_measured_fraction_theta_max 0.982
_diffrn_measurement_device_type 'ADSC Quantum 210r'
_diffrn_measurement_method 'Phi Scan'
_diffrn_radiation_type Synchrotron
_diffrn_radiation_wavelength 0.7108
_diffrn_reflns_av_R_equivalents 0.1053
_diffrn_reflns_av_unetI/netI 0.0812
_diffrn_reflns_Laue_measured_fraction_full 0.982
_diffrn_reflns_Laue_measured_fraction_max 0.982
_diffrn_reflns_limit_h_max 29
_diffrn_reflns_limit_h_min -29
_diffrn_reflns_limit_k_max 41
_diffrn_reflns_limit_k_min -41
_diffrn_reflns_limit_l_max 18
_diffrn_reflns_limit_l_min -17
_diffrn_reflns_number 41996
_diffrn_reflns_point_group_measured_fraction_full 0.982
_diffrn_reflns_point_group_measured_fraction_max 0.982
_diffrn_reflns_theta_full 24.862
_diffrn_reflns_theta_max 24.862
_diffrn_reflns_theta_min 1.035
_diffrn_source 'MX1 Beamline Australian Synchrotron'
_exptl_absorpt_coefficient_mu 0.680
_exptl_absorpt_correction_type none
_exptl_crystal_colour 'clear light blue'
_exptl_crystal_colour_lustre clear
_exptl_crystal_colour_modifier light
_exptl_crystal_colour_primary blue
_exptl_crystal_density_diffrn 0.955
_exptl_crystal_density_method 'not measured'
_exptl_crystal_description block
_exptl_crystal_F_000 3984
_exptl_crystal_recrystallization_method 'From reaction mixture'
_exptl_crystal_size_max 0.03
_exptl_crystal_size_mid 0.01
_exptl_crystal_size_min 0.01
_platon_squeeze_details (replace
_refine_diff_density_max 1.078
_refine_diff_density_min -0.740
_refine_diff_density_rms 0.091
_refine_ls_extinction_method none
_refine_ls_goodness_of_fit_ref 1.041
_refine_ls_hydrogen_treatment mixed
_refine_ls_matrix_type full
_refine_ls_number_parameters 580
_refine_ls_number_reflns 11371
_refine_ls_number_restraints 27
_refine_ls_restrained_S_all 1.047
_refine_ls_R_factor_all 0.1204
_refine_ls_R_factor_gt 0.0812
_refine_ls_shift/su_max 0.001
_refine_ls_shift/su_mean 0.000
_refine_ls_structure_factor_coef Fsqd
_refine_ls_weighting_details 'w=1/[\s^2^(Fo^2^)+(0.1657P)^2^+3.7227P] where P=(Fo^2^+2Fc^2^)/3'
_refine_ls_weighting_scheme calc
_refine_ls_wR_factor_gt 0.2369
_refine_ls_wR_factor_ref 0.2629
_reflns_Friedel_coverage 0.000
_reflns_number_gt 7119
_reflns_number_total 11371
_reflns_threshold_expression 'I > 2\s(I)'
_cod_data_source_file c9ce00371a2.cif
_cod_data_source_block 3
_cod_depositor_comments 'Adding full bibliography for 7232624--7232630.cif.'
_cod_database_code 7232627
_shelx_shelxl_version_number 2018/3
_shelx_space_group_comment
;
The symmetry employed for this shelxl refinement is uniquely defined
by the following loop, which should always be used as a source of
symmetry information in preference to the above space-group names.
They are only intended as comments.
;
_shelx_estimated_absorpt_t_max 0.993
_shelx_estimated_absorpt_t_min 0.980
_olex2_refinement_description
;
1. Fixed Uiso
 At 1.2 times of:
  All C(H) groups, All C(H,H) groups
 At 1.5 times of:
  All C(H,H,H) groups
2. Restrained distances
 H10A-O10
 0.84 with sigma of 0.002
 H10B-O10
 0.84 with sigma of 0.02
 H10B-O11
 1.935 with sigma of 0.02
3. Uiso/Uaniso restraints and constraints
Uanis(C41) \\sim Ueq, Uanis(N3) \\sim Ueq, Uanis(C42) \\sim Ueq, Uanis(C43)
\\sim Ueq: with sigma of 0.01 and sigma for terminal atoms of 0.02
4.a Secondary CH2 refined with riding coordinates:
 C1(H1A,H1B), C8(H8A,H8B), C9(H9A,H9B), C17(H17A,H17B), C25(H25A,H25B),
 C33(H33A,H33B)
4.b Aromatic/amide H refined with riding coordinates:
 C3(H3), C4(H4), C6(H6), C7(H7), C11(H11), C12(H12), C14(H14), C15(H15),
 C19(H19), C20(H20), C22(H22), C23(H23), C27(H27), C28(H28), C30(H30), C31(H31),
  C35(H35), C36(H36), C38(H38), C39(H39), C41(H41), C44(H44)
4.c Idealised Me refined as rotating group:
 C42(H42A,H42B,H42C), C43(H43A,H43B,H43C), C45(H45A,H45B,H45C), C46(H46A,H46B,
 H46C)
;
_olex2_submission_special_instructions 'No special instructions were received'

loop_
_space_group_symop_operation_xyz
'x, y, z'
'-x, y, -z+1/2'
'x+1/2, y+1/2, z'
'-x+1/2, y+1/2, -z+1/2'
'-x, -y, -z'
'x, -y, z-1/2'
'-x+1/2, -y+1/2, -z'
'x+1/2, -y+1/2, z-1/2'

loop_
_atom_site_label
_atom_site_type_symbol
_atom_site_fract_x
_atom_site_fract_y
_atom_site_fract_z
_atom_site_U_iso_or_equiv
_atom_site_adp_type
_atom_site_occupancy
_atom_site_site_symmetry_order
_atom_site_calc_flag
_atom_site_refinement_flags_posn
_atom_site_refinement_flags_adp
Cu1 Cu 0.50896(3) 0.34549(2) 0.17352(4) 0.0462(2) Uani 1 1 d . .
Cu2 Cu 0.53878(3) 0.78933(2) 0.32766(5) 0.0508(2) Uani 1 1 d . .
O1 O 0.56665(19) 0.38247(12) 0.2291(3) 0.0595(11) Uani 1 1 d . .
O2 O 0.54807(18) 0.38694(11) 0.3566(3) 0.0530(10) Uani 1 1 d . .
O3 O 0.9313(2) 0.33147(12) 0.2332(3) 0.0645(12) Uani 1 1 d . .
O4 O 0.9932(2) 0.32583(12) 0.3663(3) 0.0595(11) Uani 1 1 d . .
O5 O 0.57897(18) 0.75278(12) 0.2803(3) 0.0548(10) Uani 1 1 d . .
O6 O 0.51093(19) 0.74726(11) 0.1527(3) 0.0553(10) Uani 1 1 d . .
O7 O 0.93853(19) 0.80323(11) 0.2724(3) 0.0563(11) Uani 1 1 d . .
O8 O 0.94857(18) 0.80803(11) 0.1391(3) 0.0511(10) Uani 1 1 d . .
O9 O 0.5316(2) 0.34607(15) 0.0547(3) 0.0702(13) Uani 1 1 d . .
O10 O 0.6047(3) 0.78985(18) 0.4480(4) 0.0798(14) Uani 1 1 d D .
H10A H 0.6304(16) 0.8057(12) 0.450(4) 0.047(18) Uiso 1 1 d D .
H10B H 0.595(4) 0.800(3) 0.490(5) 0.18(6) Uiso 1 1 d D .
N1 N 0.8093(2) 0.48525(12) 0.3962(3) 0.0508(12) Uani 1 1 d . .
N2 N 0.7548(2) 0.64783(12) 0.1162(3) 0.0470(11) Uani 1 1 d . .
N3 N 0.5893(5) 0.3256(4) -0.0247(8) 0.162(4) Uani 1 1 d . U
C1 C 0.8537(3) 0.51331(17) 0.3992(4) 0.0561(15) Uani 1 1 d . .
H1A H 0.888228 0.499532 0.398902 0.067 Uiso 1 1 calc R .
H1B H 0.862049 0.528004 0.454412 0.067 Uiso 1 1 calc R .
C2 C 0.8377(3) 0.54025(15) 0.3248(4) 0.0512(14) Uani 1 1 d . .
C3 C 0.8479(3) 0.57919(17) 0.3382(4) 0.0633(18) Uani 1 1 d . .
H3 H 0.863884 0.588728 0.395814 0.076 Uiso 1 1 calc R .
C4 C 0.8349(3) 0.60441(17) 0.2675(4) 0.0641(18) Uani 1 1 d . .
H4 H 0.842602 0.630969 0.277612 0.077 Uiso 1 1 calc R .
C5 C 0.8113(2) 0.59162(15) 0.1840(4) 0.0479(14) Uani 1 1 d . .
C6 C 0.7996(3) 0.55298(15) 0.1705(4) 0.0498(14) Uani 1 1 d . .
H6 H 0.782258 0.543561 0.113208 0.060 Uiso 1 1 calc R .
C7 C 0.8131(3) 0.52807(15) 0.2408(4) 0.0535(16) Uani 1 1 d . .
H7 H 0.805140 0.501553 0.230513 0.064 Uiso 1 1 calc R .
C8 C 0.7977(3) 0.61975(15) 0.1088(4) 0.0494(14) Uani 1 1 d . .
H8A H 0.832234 0.633549 0.108469 0.059 Uiso 1 1 calc R .
H8B H 0.783638 0.605613 0.052988 0.059 Uiso 1 1 calc R .
C9 C 0.7609(3) 0.50299(15) 0.4146(4) 0.0510(14) Uani 1 1 d . .
H9A H 0.751582 0.527492 0.382336 0.061 Uiso 1 1 calc R .
H9B H 0.770131 0.508548 0.477772 0.061 Uiso 1 1 calc R .
C10 C 0.7117(3) 0.47645(16) 0.3873(4) 0.0531(15) Uani 1 1 d . .
C11 C 0.6966(3) 0.45905(19) 0.3053(5) 0.0664(18) Uani 1 1 d . .
H11 H 0.717532 0.464914 0.266388 0.080 Uiso 1 1 calc R .
C12 C 0.6532(3) 0.43402(18) 0.2791(5) 0.0644(18) Uani 1 1 d . .
H12 H 0.644185 0.422786 0.222672 0.077 Uiso 1 1 calc R .
C13 C 0.6217(3) 0.42472(15) 0.3347(4) 0.0506(14) Uani 1 1 d . .
C14 C 0.6337(3) 0.44229(15) 0.4137(4) 0.0499(14) Uani 1 1 d . .
H14 H 0.611413 0.436974 0.450972 0.060 Uiso 1 1 calc R .
C15 C 0.6783(3) 0.46803(16) 0.4409(4) 0.0537(15) Uani 1 1 d . .
H15 H 0.686054 0.479992 0.496413 0.064 Uiso 1 1 calc R .
C16 C 0.5749(3) 0.39594(16) 0.3054(4) 0.0524(15) Uani 1 1 d . .
C17 C 0.8300(3) 0.45265(16) 0.4528(4) 0.0595(17) Uani 1 1 d . .
H17A H 0.797785 0.439054 0.462890 0.071 Uiso 1 1 calc R .
H17B H 0.854038 0.462101 0.510036 0.071 Uiso 1 1 calc R .
C18 C 0.8632(3) 0.42470(16) 0.4168(4) 0.0553(16) Uani 1 1 d . .
C19 C 0.8460(4) 0.4158(2) 0.3279(4) 0.073(2) Uani 1 1 d . .
H19 H 0.814885 0.428797 0.289487 0.087 Uiso 1 1 calc R .
C20 C 0.8741(3) 0.38799(19) 0.2954(5) 0.0695(19) Uani 1 1 d . .
H20 H 0.861837 0.382033 0.234918 0.083 Uiso 1 1 calc R .
C21 C 0.9190(3) 0.36920(17) 0.3489(4) 0.0588(16) Uani 1 1 d . .
C22 C 0.9347(4) 0.3777(2) 0.4358(4) 0.078(2) Uani 1 1 d . .
H22 H 0.965817 0.364660 0.474269 0.094 Uiso 1 1 calc R .
C23 C 0.9066(4) 0.4049(2) 0.4693(5) 0.076(2) Uani 1 1 d . .
H23 H 0.918039 0.409663 0.530405 0.091 Uiso 1 1 calc R .
C24 C 0.9506(3) 0.33968(17) 0.3134(4) 0.0564(16) Uani 1 1 d . .
C25 C 0.6995(3) 0.62974(15) 0.1002(4) 0.0488(14) Uani 1 1 d . .
H25A H 0.703589 0.605451 0.133467 0.059 Uiso 1 1 calc R .
H25B H 0.683718 0.623644 0.037377 0.059 Uiso 1 1 calc R .
C26 C 0.6609(3) 0.65560(15) 0.1272(4) 0.0496(14) Uani 1 1 d . .
C27 C 0.6778(3) 0.67144(17) 0.2117(4) 0.0553(15) Uani 1 1 d . .
H27 H 0.712857 0.664238 0.251584 0.066 Uiso 1 1 calc R .
C28 C 0.6440(3) 0.69734(17) 0.2371(4) 0.0535(15) Uani 1 1 d . .
H28 H 0.655780 0.707451 0.294696 0.064 Uiso 1 1 calc R .
C29 C 0.5925(3) 0.70891(15) 0.1790(4) 0.0477(14) Uani 1 1 d . .
C30 C 0.5754(3) 0.69268(16) 0.0953(4) 0.0501(14) Uani 1 1 d . .
H30 H 0.540586 0.699975 0.055038 0.060 Uiso 1 1 calc R .
C31 C 0.6088(3) 0.66626(15) 0.0712(4) 0.0485(14) Uani 1 1 d . .
H31 H 0.595896 0.654960 0.014903 0.058 Uiso 1 1 calc R .
C32 C 0.5576(3) 0.73871(16) 0.2059(4) 0.0500(14) Uani 1 1 d . .
C33 C 0.7514(3) 0.68079(15) 0.0587(4) 0.0506(14) Uani 1 1 d . .
H33A H 0.715274 0.694163 0.050920 0.061 Uiso 1 1 calc R .
H33B H 0.752070 0.671665 0.000679 0.061 Uiso 1 1 calc R .
C34 C 0.7989(3) 0.70874(14) 0.0942(4) 0.0460(13) Uani 1 1 d . .
C35 C 0.8189(3) 0.71638(16) 0.1835(4) 0.0598(17) Uani 1 1 d . .
H35 H 0.804193 0.702489 0.222599 0.072 Uiso 1 1 calc R .
C36 C 0.8595(3) 0.74370(17) 0.2159(4) 0.0590(17) Uani 1 1 d . .
H36 H 0.872499 0.748570 0.276937 0.071 Uiso 1 1 calc R .
C37 C 0.8819(3) 0.76454(15) 0.1589(4) 0.0488(14) Uani 1 1 d . .
C38 C 0.8623(3) 0.75669(16) 0.0702(4) 0.0539(15) Uani 1 1 d . .
H38 H 0.877129 0.770172 0.030710 0.065 Uiso 1 1 calc R .
C39 C 0.8216(3) 0.72960(16) 0.0394(4) 0.0539(15) Uani 1 1 d . .
H39 H 0.808450 0.724869 -0.021628 0.065 Uiso 1 1 calc R .
C40 C 0.9257(3) 0.79437(15) 0.1933(4) 0.0476(14) Uani 1 1 d . .
C41 C 0.5720(7) 0.3305(4) 0.0507(9) 0.144(4) Uani 1 1 d . U
H41 H 0.595707 0.319968 0.103492 0.173 Uiso 1 1 calc R .
C42 C 0.5561(6) 0.3440(4) -0.1013(7) 0.157(5) Uani 1 1 d . U
H42A H 0.535951 0.324673 -0.143434 0.235 Uiso 1 1 calc GR .
H42B H 0.580374 0.359015 -0.126859 0.235 Uiso 1 1 calc GR .
H42C H 0.529121 0.361044 -0.086743 0.235 Uiso 1 1 calc GR .
C43 C 0.6482(10) 0.2976(6) 0.0000(17) 0.279(11) Uani 1 1 d . U
H43A H 0.638307 0.271881 -0.024225 0.418 Uiso 1 1 calc GR .
H43B H 0.664415 0.295919 0.063530 0.418 Uiso 1 1 calc GR .
H43C H 0.675611 0.309065 -0.025209 0.418 Uiso 1 1 calc GR .
O11 O 0.5944(4) 0.8251(2) 0.5962(5) 0.125(3) Uani 1 1 d D .
N4 N 0.5071(3) 0.81085(18) 0.6099(4) 0.085(2) Uani 1 1 d . .
C44 C 0.5530(4) 0.8330(3) 0.6245(5) 0.083(2) Uani 1 1 d . .
H44 H 0.554824 0.855824 0.657696 0.099 Uiso 1 1 calc R .
C45 C 0.5030(4) 0.7739(2) 0.5612(5) 0.089(3) Uani 1 1 d . .
H45A H 0.477325 0.777064 0.502023 0.133 Uiso 1 1 calc GR .
H45B H 0.488775 0.753847 0.591635 0.133 Uiso 1 1 calc GR .
H45C H 0.540198 0.766675 0.558125 0.133 Uiso 1 1 calc GR .
C46 C 0.4590(5) 0.8231(3) 0.6379(7) 0.109(3) Uani 1 1 d . .
H46A H 0.424486 0.820750 0.588901 0.164 Uiso 1 1 calc GR .
H46B H 0.464084 0.849888 0.657179 0.164 Uiso 1 1 calc GR .
H46C H 0.456256 0.806880 0.686247 0.164 Uiso 1 1 calc GR .

loop_
_atom_site_aniso_label
_atom_site_aniso_U_11
_atom_site_aniso_U_22
_atom_site_aniso_U_33
_atom_site_aniso_U_23
_atom_site_aniso_U_13
_atom_site_aniso_U_12
Cu1 0.0480(5) 0.0435(4) 0.0503(4) -0.0011(3) 0.0199(3) -0.0013(3)
Cu2 0.0549(5) 0.0493(4) 0.0534(5) -0.0020(3) 0.0240(4) 0.0007(3)
O1 0.060(3) 0.064(2) 0.058(3) -0.008(2) 0.023(2) -0.008(2)
O2 0.056(3) 0.054(2) 0.054(2) -0.0054(18) 0.025(2) -0.010(2)
O3 0.077(3) 0.059(2) 0.062(3) -0.004(2) 0.027(2) 0.009(2)
O4 0.066(3) 0.058(2) 0.060(3) 0.003(2) 0.027(2) 0.013(2)
O5 0.050(3) 0.063(2) 0.053(2) -0.009(2) 0.018(2) 0.006(2)
O6 0.059(3) 0.055(2) 0.055(2) 0.0017(19) 0.022(2) 0.010(2)
O7 0.060(3) 0.054(2) 0.058(3) -0.0029(19) 0.024(2) -0.012(2)
O8 0.056(3) 0.047(2) 0.053(2) 0.0045(17) 0.021(2) -0.0079(19)
O9 0.059(3) 0.098(4) 0.059(3) -0.013(2) 0.026(2) -0.005(3)
O10 0.076(4) 0.097(4) 0.064(3) -0.010(3) 0.017(3) -0.004(3)
N1 0.051(3) 0.041(2) 0.067(3) 0.013(2) 0.028(3) 0.005(2)
N2 0.053(3) 0.036(2) 0.057(3) 0.004(2) 0.025(2) 0.001(2)
N3 0.147(7) 0.205(8) 0.158(7) 0.015(6) 0.082(6) 0.014(7)
C1 0.046(4) 0.054(3) 0.068(4) 0.009(3) 0.016(3) -0.004(3)
C2 0.047(4) 0.040(3) 0.070(4) 0.002(3) 0.024(3) -0.007(3)
C3 0.069(5) 0.048(3) 0.065(4) -0.002(3) 0.008(3) -0.007(3)
C4 0.075(5) 0.041(3) 0.073(4) 0.003(3) 0.017(4) -0.004(3)
C5 0.042(3) 0.043(3) 0.065(4) 0.003(3) 0.025(3) -0.002(2)
C6 0.064(4) 0.040(3) 0.054(3) -0.007(2) 0.031(3) -0.001(3)
C7 0.072(5) 0.034(3) 0.065(4) -0.002(3) 0.036(3) -0.009(3)
C8 0.050(4) 0.039(3) 0.068(4) 0.003(3) 0.030(3) 0.005(2)
C9 0.052(4) 0.039(3) 0.067(4) -0.001(3) 0.024(3) -0.002(3)
C10 0.060(4) 0.043(3) 0.062(4) 0.004(3) 0.028(3) 0.006(3)
C11 0.075(5) 0.066(4) 0.070(4) -0.008(3) 0.039(4) -0.018(4)
C12 0.073(5) 0.061(4) 0.066(4) -0.013(3) 0.032(4) -0.018(4)
C13 0.053(4) 0.039(3) 0.059(4) 0.001(3) 0.017(3) 0.001(3)
C14 0.054(4) 0.042(3) 0.060(4) 0.001(3) 0.027(3) 0.004(3)
C15 0.060(4) 0.046(3) 0.058(4) -0.004(3) 0.023(3) -0.001(3)
C16 0.057(4) 0.049(3) 0.051(4) -0.003(3) 0.016(3) -0.004(3)
C17 0.078(5) 0.050(3) 0.059(4) 0.008(3) 0.034(4) 0.008(3)
C18 0.074(5) 0.041(3) 0.060(4) 0.012(3) 0.033(3) 0.007(3)
C19 0.085(6) 0.070(4) 0.058(4) 0.012(3) 0.014(4) 0.027(4)
C20 0.086(6) 0.066(4) 0.059(4) -0.006(3) 0.027(4) 0.016(4)
C21 0.066(5) 0.052(3) 0.063(4) 0.007(3) 0.028(3) 0.004(3)
C22 0.102(6) 0.080(5) 0.055(4) 0.011(3) 0.027(4) 0.046(4)
C23 0.100(6) 0.075(4) 0.053(4) 0.004(3) 0.023(4) 0.024(4)
C24 0.068(5) 0.054(3) 0.052(4) 0.004(3) 0.027(3) 0.001(3)
C25 0.052(4) 0.038(3) 0.057(3) -0.004(2) 0.018(3) -0.006(3)
C26 0.057(4) 0.043(3) 0.055(3) 0.001(3) 0.027(3) -0.009(3)
C27 0.050(4) 0.057(3) 0.054(4) -0.008(3) 0.007(3) -0.001(3)
C28 0.051(4) 0.058(3) 0.053(4) -0.010(3) 0.018(3) 0.002(3)
C29 0.047(4) 0.047(3) 0.053(3) 0.005(3) 0.021(3) -0.006(3)
C30 0.048(4) 0.050(3) 0.053(3) 0.004(3) 0.015(3) -0.006(3)
C31 0.055(4) 0.042(3) 0.049(3) -0.002(2) 0.015(3) -0.007(3)
C32 0.054(4) 0.044(3) 0.056(4) 0.003(3) 0.023(3) -0.003(3)
C33 0.056(4) 0.040(3) 0.056(3) 0.004(2) 0.017(3) -0.007(3)
C34 0.045(3) 0.033(2) 0.060(4) 0.003(2) 0.016(3) 0.001(2)
C35 0.080(5) 0.045(3) 0.065(4) -0.003(3) 0.037(4) -0.008(3)
C36 0.072(5) 0.055(3) 0.054(4) -0.013(3) 0.025(3) -0.015(3)
C37 0.057(4) 0.038(3) 0.051(3) 0.006(2) 0.016(3) 0.005(3)
C38 0.053(4) 0.050(3) 0.059(4) 0.006(3) 0.018(3) -0.006(3)
C39 0.063(4) 0.045(3) 0.054(4) 0.010(3) 0.019(3) -0.001(3)
C40 0.048(4) 0.040(3) 0.056(4) 0.002(3) 0.017(3) 0.011(3)
C41 0.158(9) 0.180(9) 0.116(7) -0.011(6) 0.073(7) -0.005(7)
C42 0.171(11) 0.197(11) 0.093(7) 0.023(7) 0.026(7) -0.089(9)
C43 0.266(18) 0.294(18) 0.327(19) -0.095(14) 0.165(15) 0.012(15)
O11 0.142(7) 0.127(5) 0.101(5) -0.027(4) 0.027(5) -0.045(5)
N4 0.118(6) 0.078(4) 0.054(3) -0.004(3) 0.020(4) -0.040(4)
C44 0.082(6) 0.091(5) 0.076(5) -0.022(4) 0.026(5) -0.026(5)
C45 0.135(8) 0.063(4) 0.067(5) -0.010(4) 0.028(5) -0.028(5)
C46 0.123(9) 0.119(7) 0.108(7) -0.028(6) 0.069(7) -0.060(7)

loop_
_atom_type_symbol
_atom_type_description
_atom_type_scat_dispersion_real
_atom_type_scat_dispersion_imag
_atom_type_scat_source
C C 0.0033 0.0016 'International Tables Vol C Tables 4.2.6.8 and 6.1.1.4'
H H 0.0000 0.0000 'International Tables Vol C Tables 4.2.6.8 and 6.1.1.4'
Cu Cu 0.3290 1.2590 'International Tables Vol C Tables 4.2.6.8 and 6.1.1.4'
N N 0.0061 0.0033 'International Tables Vol C Tables 4.2.6.8 and 6.1.1.4'
O O 0.0106 0.0060 'International Tables Vol C Tables 4.2.6.8 and 6.1.1.4'

loop_
_geom_angle_atom_site_label_1
_geom_angle_atom_site_label_2
_geom_angle_atom_site_label_3
_geom_angle
_geom_angle_site_symmetry_1
_geom_angle_site_symmetry_3
O1 Cu1 Cu1 83.24(13) . 2_655
O1 Cu1 O2 90.46(19) . 2_655
O1 Cu1 O7 89.44(19) . 4_645
O1 Cu1 O8 169.19(17) . 3_445
O1 Cu1 O9 92.55(18) . .
O2 Cu1 Cu1 85.15(11) 2_655 2_655
O2 Cu1 O7 167.50(16) 2_655 4_645
O2 Cu1 O9 97.96(19) 2_655 .
O7 Cu1 Cu1 82.42(12) 4_645 2_655
O7 Cu1 O9 94.53(19) 4_645 .
O8 Cu1 Cu1 85.96(12) 3_445 2_655
O8 Cu1 O2 88.89(18) 3_445 2_655
O8 Cu1 O7 88.88(18) 3_445 4_645
O8 Cu1 O9 98.22(18) 3_445 .
O9 Cu1 Cu1 174.80(15) . 2_655
O3 Cu2 Cu2 79.56(14) 4_655 2_655
O3 Cu2 O10 97.7(2) 4_655 .
O4 Cu2 Cu2 88.14(14) 3_455 2_655
O4 Cu2 O3 90.93(19) 3_455 4_655
O4 Cu2 O6 88.74(18) 3_455 2_655
O4 Cu2 O10 94.2(2) 3_455 .
O5 Cu2 Cu2 87.07(13) . 2_655
O5 Cu2 O3 88.67(18) . 4_655
O5 Cu2 O4 175.18(19) . 3_455
O5 Cu2 O6 90.01(18) . 2_655
O5 Cu2 O10 90.6(2) . .
O6 Cu2 Cu2 80.59(13) 2_655 2_655
O6 Cu2 O3 160.15(19) 2_655 4_655
O6 Cu2 O10 102.1(2) 2_655 .
O10 Cu2 Cu2 176.46(18) . 2_655
C16 O1 Cu1 124.9(4) . .
C16 O2 Cu1 120.8(4) . 2_655
C24 O3 Cu2 124.8(4) . 4_645
C24 O4 Cu2 120.2(4) . 3_545
C32 O5 Cu2 121.0(4) . .
C32 O6 Cu2 123.9(4) . 2_655
C40 O7 Cu1 124.0(4) . 4_655
C40 O8 Cu1 121.8(4) . 3
C41 O9 Cu1 120.6(8) . .
Cu2 O10 H10A 115(4) . .
Cu2 O10 H10B 113(7) . .
H10A O10 H10B 96(8) . .
C9 N1 C1 111.9(4) . .
C17 N1 C1 112.2(5) . .
C17 N1 C9 111.4(5) . .
C25 N2 C8 111.6(4) . .
C33 N2 C8 112.0(4) . .
C33 N2 C25 110.8(5) . .
C41 N3 C43 109.6(13) . .
C42 N3 C41 116.1(13) . .
C42 N3 C43 134.3(13) . .
N1 C1 H1A 109.1 . .
N1 C1 H1B 109.1 . .
N1 C1 C2 112.3(5) . .
H1A C1 H1B 107.9 . .
C2 C1 H1A 109.1 . .
C2 C1 H1B 109.1 . .
C3 C2 C1 120.3(6) . .
C7 C2 C1 122.1(5) . .
C7 C2 C3 117.7(6) . .
C2 C3 H3 119.9 . .
C2 C3 C4 120.2(6) . .
C4 C3 H3 119.9 . .
C3 C4 H4 119.4 . .
C5 C4 C3 121.3(5) . .
C5 C4 H4 119.4 . .
C4 C5 C6 118.7(5) . .
C4 C5 C8 119.9(5) . .
C6 C5 C8 121.4(6) . .
C5 C6 H6 120.1 . .
C5 C6 C7 119.8(6) . .
C7 C6 H6 120.1 . .
C2 C7 C6 122.4(5) . .
C2 C7 H7 118.8 . .
C6 C7 H7 118.8 . .
N2 C8 C5 111.0(5) . .
N2 C8 H8A 109.4 . .
N2 C8 H8B 109.4 . .
C5 C8 H8A 109.4 . .
C5 C8 H8B 109.4 . .
H8A C8 H8B 108.0 . .
N1 C9 H9A 109.7 . .
N1 C9 H9B 109.7 . .
N1 C9 C10 109.6(4) . .
H9A C9 H9B 108.2 . .
C10 C9 H9A 109.7 . .
C10 C9 H9B 109.7 . .
C11 C10 C9 120.7(5) . .
C11 C10 C15 116.6(6) . .
C15 C10 C9 122.8(5) . .
C10 C11 H11 118.8 . .
C12 C11 C10 122.4(6) . .
C12 C11 H11 118.8 . .
C11 C12 H12 119.9 . .
C11 C12 C13 120.3(6) . .
C13 C12 H12 119.9 . .
C12 C13 C16 119.3(5) . .
C14 C13 C12 119.0(6) . .
C14 C13 C16 121.7(5) . .
C13 C14 H14 119.6 . .
C13 C14 C15 120.8(6) . .
C15 C14 H14 119.6 . .
C10 C15 H15 119.6 . .
C14 C15 C10 120.8(6) . .
C14 C15 H15 119.6 . .
O1 C16 C13 115.7(5) . .
O2 C16 O1 125.3(6) . .
O2 C16 C13 118.9(5) . .
N1 C17 H17A 108.8 . .
N1 C17 H17B 108.8 . .
N1 C17 C18 113.6(5) . .
H17A C17 H17B 107.7 . .
C18 C17 H17A 108.8 . .
C18 C17 H17B 108.8 . .
C19 C18 C17 120.2(6) . .
C23 C18 C17 121.6(6) . .
C23 C18 C19 117.9(6) . .
C18 C19 H19 119.8 . .
C20 C19 C18 120.3(6) . .
C20 C19 H19 119.8 . .
C19 C20 H20 119.5 . .
C21 C20 C19 121.0(6) . .
C21 C20 H20 119.5 . .
C20 C21 C22 118.1(6) . .
C20 C21 C24 121.1(6) . .
C22 C21 C24 120.8(6) . .
C21 C22 H22 119.2 . .
C21 C22 C23 121.6(7) . .
C23 C22 H22 119.2 . .
C18 C23 C22 121.1(7) . .
C18 C23 H23 119.5 . .
C22 C23 H23 119.5 . .
O3 C24 C21 117.1(6) . .
O4 C24 O3 126.4(6) . .
O4 C24 C21 116.4(6) . .
N2 C25 H25A 109.6 . .
N2 C25 H25B 109.6 . .
N2 C25 C26 110.5(4) . .
H25A C25 H25B 108.1 . .
C26 C25 H25A 109.6 . .
C26 C25 H25B 109.6 . .
C27 C26 C25 119.3(6) . .
C31 C26 C25 122.8(5) . .
C31 C26 C27 117.9(6) . .
C26 C27 H27 119.7 . .
C28 C27 C26 120.6(6) . .
C28 C27 H27 119.7 . .
C27 C28 H28 119.6 . .
C27 C28 C29 120.8(6) . .
C29 C28 H28 119.6 . .
C28 C29 C32 120.2(5) . .
C30 C29 C28 118.4(6) . .
C30 C29 C32 121.4(6) . .
C29 C30 H30 119.8 . .
C31 C30 C29 120.3(6) . .
C31 C30 H30 119.8 . .
C26 C31 H31 119.1 . .
C30 C31 C26 121.8(6) . .
C30 C31 H31 119.1 . .
O5 C32 O6 126.7(6) . .
O5 C32 C29 115.4(6) . .
O6 C32 C29 117.9(5) . .
N2 C33 H33A 109.1 . .
N2 C33 H33B 109.1 . .
N2 C33 C34 112.3(5) . .
H33A C33 H33B 107.9 . .
C34 C33 H33A 109.1 . .
C34 C33 H33B 109.1 . .
C35 C34 C33 120.6(5) . .
C39 C34 C33 121.7(5) . .
C39 C34 C35 117.6(5) . .
C34 C35 H35 119.5 . .
C36 C35 C34 121.1(6) . .
C36 C35 H35 119.5 . .
C35 C36 H36 119.9 . .
C35 C36 C37 120.2(6) . .
C37 C36 H36 119.9 . .
C36 C37 C40 120.6(5) . .
C38 C37 C36 118.6(6) . .
C38 C37 C40 120.7(5) . .
C37 C38 H38 119.9 . .
C39 C38 C37 120.1(6) . .
C39 C38 H38 119.9 . .
C34 C39 H39 118.8 . .
C38 C39 C34 122.3(6) . .
C38 C39 H39 118.8 . .
O7 C40 O8 124.9(6) . .
O7 C40 C37 118.9(5) . .
O8 C40 C37 116.1(5) . .
O9 C41 N3 126.7(14) . .
O9 C41 H41 116.6 . .
N3 C41 H41 116.6 . .
N3 C42 H42A 109.5 . .
N3 C42 H42B 109.5 . .
N3 C42 H42C 109.5 . .
H42A C42 H42B 109.5 . .
H42A C42 H42C 109.5 . .
H42B C42 H42C 109.5 . .
N3 C43 H43A 109.5 . .
N3 C43 H43B 109.5 . .
N3 C43 H43C 109.5 . .
H43A C43 H43B 109.5 . .
H43A C43 H43C 109.5 . .
H43B C43 H43C 109.5 . .
C44 N4 C45 120.5(8) . .
C44 N4 C46 120.9(7) . .
C46 N4 C45 118.6(7) . .
O11 C44 N4 123.6(8) . .
O11 C44 H44 118.2 . .
N4 C44 H44 118.2 . .
N4 C45 H45A 109.5 . .
N4 C45 H45B 109.5 . .
N4 C45 H45C 109.5 . .
H45A C45 H45B 109.5 . .
H45A C45 H45C 109.5 . .
H45B C45 H45C 109.5 . .
N4 C46 H46A 109.5 . .
N4 C46 H46B 109.5 . .
N4 C46 H46C 109.5 . .
H46A C46 H46B 109.5 . .
H46A C46 H46C 109.5 . .
H46B C46 H46C 109.5 . .

loop_
_geom_bond_atom_site_label_1
_geom_bond_atom_site_label_2
_geom_bond_distance
_geom_bond_site_symmetry_2
Cu1 Cu1 2.6270(14) 2_655
Cu1 O1 1.940(4) .
Cu1 O2 1.985(4) 2_655
Cu1 O7 1.991(4) 4_645
Cu1 O8 1.947(4) 3_445
Cu1 O9 2.147(5) .
Cu2 Cu2 2.6586(18) 2_655
Cu2 O3 2.029(4) 4_655
Cu2 O4 1.931(4) 3_455
Cu2 O5 1.917(4) .
Cu2 O6 2.009(4) 2_655
Cu2 O10 2.129(6) .
O1 C16 1.270(7) .
O2 C16 1.249(7) .
O3 C24 1.265(8) .
O4 C24 1.243(8) .
O5 C32 1.252(7) .
O6 C32 1.257(7) .
O7 C40 1.252(7) .
O8 C40 1.271(7) .
O9 C41 1.167(15) .
O10 H10A 0.840(2) .
O10 H10B 0.844(19) .
N1 C1 1.469(7) .
N1 C9 1.466(7) .
N1 C17 1.451(7) .
N2 C8 1.484(7) .
N2 C25 1.470(7) .
N2 C33 1.461(7) .
N3 C41 1.414(15) .
N3 C42 1.413(16) .
N3 C43 1.71(2) .
C1 H1A 0.9900 .
C1 H1B 0.9900 .
C1 C2 1.478(8) .
C2 C3 1.387(8) .
C2 C7 1.370(8) .
C3 H3 0.9500 .
C3 C4 1.395(9) .
C4 H4 0.9500 .
C4 C5 1.368(9) .
C5 C6 1.382(8) .
C5 C8 1.513(8) .
C6 H6 0.9500 .
C6 C7 1.384(8) .
C7 H7 0.9500 .
C8 H8A 0.9900 .
C8 H8B 0.9900 .
C9 H9A 0.9900 .
C9 H9B 0.9900 .
C9 C10 1.495(9) .
C10 C11 1.395(9) .
C10 C15 1.400(8) .
C11 H11 0.9500 .
C11 C12 1.358(9) .
C12 H12 0.9500 .
C12 C13 1.396(9) .
C13 C14 1.359(8) .
C13 C16 1.504(8) .
C14 H14 0.9500 .
C14 C15 1.396(8) .
C15 H15 0.9500 .
C17 H17A 0.9900 .
C17 H17B 0.9900 .
C17 C18 1.504(8) .
C18 C19 1.396(9) .
C18 C23 1.347(10) .
C19 H19 0.9500 .
C19 C20 1.389(9) .
C20 H20 0.9500 .
C20 C21 1.358(10) .
C21 C22 1.365(9) .
C21 C24 1.511(9) .
C22 H22 0.9500 .
C22 C23 1.383(9) .
C23 H23 0.9500 .
C25 H25A 0.9900 .
C25 H25B 0.9900 .
C25 C26 1.477(8) .
C26 C27 1.407(8) .
C26 C31 1.393(9) .
C27 H27 0.9500 .
C27 C28 1.381(8) .
C28 H28 0.9500 .
C28 C29 1.403(9) .
C29 C30 1.400(8) .
C29 C32 1.503(8) .
C30 H30 0.9500 .
C30 C31 1.374(8) .
C31 H31 0.9500 .
C33 H33A 0.9900 .
C33 H33B 0.9900 .
C33 C34 1.510(8) .
C34 C35 1.395(9) .
C34 C39 1.389(8) .
C35 H35 0.9500 .
C35 C36 1.375(9) .
C36 H36 0.9500 .
C36 C37 1.411(8) .
C37 C38 1.388(8) .
C37 C40 1.491(8) .
C38 H38 0.9500 .
C38 C39 1.366(8) .
C39 H39 0.9500 .
C41 H41 0.9500 .
C42 H42A 0.9800 .
C42 H42B 0.9800 .
C42 H42C 0.9800 .
C43 H43A 0.9800 .
C43 H43B 0.9800 .
C43 H43C 0.9800 .
O11 C44 1.280(11) .
N4 C44 1.346(10) .
N4 C45 1.494(9) .
N4 C46 1.469(12) .
C44 H44 0.9500 .
C45 H45A 0.9800 .
C45 H45B 0.9800 .
C45 H45C 0.9800 .
C46 H46A 0.9800 .
C46 H46B 0.9800 .
C46 H46C 0.9800 .

loop_
_platon_squeeze_void_nr
_platon_squeeze_void_average_x
_platon_squeeze_void_average_y
_platon_squeeze_void_average_z
_platon_squeeze_void_volume
_platon_squeeze_void_count_electrons
_platon_squeeze_void_content
1 -0.007 -0.004 -0.013 3786 835 ' '
